data_7019550
loop_
_publ_author_name
'Smith, Patrick W.'
'Moore, Curtis E.'
'Rheingold, Arnold L.'
'Figueroa, Joshua S.'

_publ_section_title
;
 Coordination and structural properties of encumbering
 6-mesityl-2-picolinate complexes.
;
_journal_issue 26
_journal_name_full 'Dalton transactions (Cambridge, England : 2003)'
_journal_page_first 8031
_journal_page_last 8038
_journal_paper_doi 10.1039/c2dt30585b
_journal_volume 41
_journal_year 2012
_chemical_formula_moiety 'C15 H14 N O2 Tl'
_chemical_formula_sum 'C15 H14 N O2 Tl'
_chemical_formula_weight 444.64
_chemical_name_common Tl(Mes_Pic)
_chemical_name_systematic (6-mesityl-2-picolinate)thallium(I)
_space_group_IT_number 14
_symmetry_cell_setting monoclinic
_symmetry_space_group_name_Hall '-P 2yn'
_symmetry_space_group_name_H-M 'P 1 21/n 1'
_atom_sites_solution_hydrogens geom
_atom_sites_solution_primary direct
_atom_sites_solution_secondary difmap
_audit_creation_method SHELXL-97
_cell_angle_alpha 90.00
_cell_angle_beta 94.3580(10)
_cell_angle_gamma 90.00
_cell_formula_units_Z 4
_cell_length_a 5.4362(3)
_cell_length_b 14.4583(7)
_cell_length_c 17.0112(9)
_cell_measurement_reflns_used 5489
_cell_measurement_temperature 100(2)
_cell_measurement_theta_max 25.44
_cell_measurement_theta_min 2.40
_cell_volume 1333.18(12)
_computing_cell_refinement 'Bruker SAINT'
_computing_data_collection 'Bruker APEX2'
_computing_data_reduction 'Bruker SAINT'
_computing_molecular_graphics 'Bruker SHELXTL'
_computing_publication_material 'Bruker SHELXTL'
_computing_structure_refinement 'SHELXL-97 (Sheldrick, 2008)'
_computing_structure_solution 'SHELXS-97 (Sheldrick, 2008)'
_diffrn_ambient_temperature 100(2)
_diffrn_measured_fraction_theta_full 1.000
_diffrn_measured_fraction_theta_max 1.000
_diffrn_measurement_device_type 'Bruker APEX CCD'
_diffrn_measurement_method '\f and \w scans'
_diffrn_radiation_monochromator graphite
_diffrn_radiation_source 'fine-focus sealed tube'
_diffrn_radiation_type MoK\a
_diffrn_radiation_wavelength 0.71073
_diffrn_reflns_av_R_equivalents 0.0476
_diffrn_reflns_av_sigmaI/netI 0.0321
_diffrn_reflns_limit_h_max 6
_diffrn_reflns_limit_h_min -6
_diffrn_reflns_limit_k_max 17
_diffrn_reflns_limit_k_min -17
_diffrn_reflns_limit_l_max 20
_diffrn_reflns_limit_l_min -20
_diffrn_reflns_number 14948
_diffrn_reflns_theta_full 25.00
_diffrn_reflns_theta_max 25.46
_diffrn_reflns_theta_min 1.85
_exptl_absorpt_coefficient_mu 12.111
_exptl_absorpt_correction_T_max 0.5827
_exptl_absorpt_correction_T_min 0.1009
_exptl_absorpt_correction_type multi-scan
_exptl_absorpt_process_details SADABS
_exptl_crystal_colour Colorless
_exptl_crystal_density_diffrn 2.215
_exptl_crystal_density_meas ?
_exptl_crystal_density_method 'not measured'
_exptl_crystal_description Needle
_exptl_crystal_F_000 832
_exptl_crystal_size_max 0.35
_exptl_crystal_size_mid 0.11
_exptl_crystal_size_min 0.05
_refine_diff_density_max 0.804
_refine_diff_density_min -0.549
_refine_diff_density_rms 0.128
_refine_ls_extinction_coef 'not measured'
_refine_ls_extinction_method none
_refine_ls_goodness_of_fit_ref 1.031
_refine_ls_hydrogen_treatment constr
_refine_ls_matrix_type full
_refine_ls_number_parameters 175
_refine_ls_number_reflns 2480
_refine_ls_number_restraints 0
_refine_ls_restrained_S_all 1.031
_refine_ls_R_factor_all 0.0264
_refine_ls_R_factor_gt 0.0200
_refine_ls_shift/su_max 0.001
_refine_ls_shift/su_mean 0.000
_refine_ls_structure_factor_coef Fsqd
_refine_ls_weighting_details 'calc w=1/[\s^2^(Fo^2^)+(0.0194P)^2^+0.0408P] where P=(Fo^2^+2Fc^2^)/3'
_refine_ls_weighting_scheme calc
_refine_ls_wR_factor_gt 0.0429
_refine_ls_wR_factor_ref 0.0457
_reflns_number_gt 2158
_reflns_number_total 2480
_reflns_threshold_expression >2sigma(I)
_cod_data_source_file c2dt30585b.txt
_cod_data_source_block jfig525
_cod_depositor_comments
;
The following automatic conversions were performed:

'_symmetry_cell_setting' value 'Monoclinic' changed to 'monoclinic'
according to /home/saulius/struct/CIF-dictionaries/cif_core.dic
dictionary named 'cif_core.dic' version 2.4.1 from 2010-06-29.

Automatic conversion script
Id: cif_fix_values 1891 2012-01-12 08:04:46Z andrius 

The following automatic conversions were performed:

'_exptl_crystal_density_meas' value 'not measured' was changed to '?'
- the value is perceived as not measured.

Automatic conversion script
Id: cif_fix_values 3008 2015-01-20 13:52:24Z robertas 
;
_cod_original_sg_symbol_H-M P2(1)/n
_cod_database_code 7019550

loop_
_symmetry_equiv_pos_as_xyz
'x, y, z'
'-x+1/2, y+1/2, -z+1/2'
'-x, -y, -z'
'x-1/2, -y-1/2, z-1/2'

loop_
_atom_site_label
_atom_site_type_symbol
_atom_site_fract_x
_atom_site_fract_y
_atom_site_fract_z
_atom_site_U_iso_or_equiv
_atom_site_adp_type
_atom_site_occupancy
_atom_site_symmetry_multiplicity
_atom_site_calc_flag
_atom_site_refinement_flags
Tl1 Tl 0.58397(3) 0.644084(10) 0.009507(9) 0.01576(6) Uani 1 1 d .
O1 O 0.7458(5) 0.48705(18) 0.05194(16) 0.0169(6) Uani 1 1 d .
O2 O 1.0620(5) 0.3939(2) 0.08894(16) 0.0196(7) Uani 1 1 d .
N1 N 0.9884(6) 0.6356(2) 0.12069(19) 0.0133(7) Uani 1 1 d .
C1 C 0.9576(8) 0.4710(3) 0.0851(2) 0.0171(9) Uani 1 1 d .
C2 C 1.0953(7) 0.5513(3) 0.1266(2) 0.0135(9) Uani 1 1 d .
C3 C 1.3189(7) 0.5371(3) 0.1691(2) 0.0164(9) Uani 1 1 d .
H3 H 1.3915 0.4773 0.1717 0.020 Uiso 1 1 calc R
C4 C 1.4366(8) 0.6112(3) 0.2079(2) 0.0181(9) Uani 1 1 d .
H4 H 1.5908 0.6030 0.2373 0.022 Uiso 1 1 calc R
C5 C 1.3250(8) 0.6972(3) 0.2031(2) 0.0173(9) Uani 1 1 d .
H5 H 1.4009 0.7489 0.2295 0.021 Uiso 1 1 calc R
C6 C 1.1004(7) 0.7070(3) 0.1591(2) 0.0148(9) Uani 1 1 d .
C7 C 0.9631(7) 0.7978(3) 0.1540(2) 0.0148(9) Uani 1 1 d .
C8 C 0.8553(8) 0.8306(3) 0.2211(2) 0.0158(9) Uani 1 1 d .
C9 C 0.7017(8) 0.9075(3) 0.2137(2) 0.0157(9) Uani 1 1 d .
H9 H 0.6235 0.9283 0.2585 0.019 Uiso 1 1 calc R
C10 C 0.6584(8) 0.9550(3) 0.1428(2) 0.0162(9) Uani 1 1 d .
C11 C 0.7803(7) 0.9252(3) 0.0783(2) 0.0173(9) Uani 1 1 d .
H11 H 0.7589 0.9585 0.0301 0.021 Uiso 1 1 calc R
C12 C 0.9322(8) 0.8479(3) 0.0827(2) 0.0165(9) Uani 1 1 d .
C13 C 0.8931(8) 0.7834(3) 0.3004(2) 0.0192(10) Uani 1 1 d .
H13A H 0.8763 0.7163 0.2934 0.029 Uiso 1 1 calc R
H13B H 0.7692 0.8054 0.3349 0.029 Uiso 1 1 calc R
H13C H 1.0585 0.7977 0.3244 0.029 Uiso 1 1 calc R
C14 C 0.4761(8) 1.0342(3) 0.1355(2) 0.0218(10) Uani 1 1 d .
H14A H 0.5297 1.0794 0.0974 0.033 Uiso 1 1 calc R
H14B H 0.4680 1.0640 0.1870 0.033 Uiso 1 1 calc R
H14C H 0.3127 1.0105 0.1174 0.033 Uiso 1 1 calc R
C15 C 1.0714(8) 0.8210(3) 0.0119(2) 0.0210(10) Uani 1 1 d .
H15A H 1.0430 0.7554 -0.0002 0.032 Uiso 1 1 calc R
H15B H 1.2482 0.8317 0.0239 0.032 Uiso 1 1 calc R
H15C H 1.0126 0.8585 -0.0337 0.032 Uiso 1 1 calc R

loop_
_atom_site_aniso_label
_atom_site_aniso_U_11
_atom_site_aniso_U_22
_atom_site_aniso_U_33
_atom_site_aniso_U_23
_atom_site_aniso_U_13
_atom_site_aniso_U_12
Tl1 0.01543(10) 0.01382(10) 0.01790(9) -0.00087(7) 0.00041(6) 0.00162(7)
O1 0.0126(15) 0.0163(16) 0.0208(15) 0.0001(12) -0.0061(12) -0.0002(13)
O2 0.0240(18) 0.0151(15) 0.0197(15) 0.0011(13) 0.0017(13) 0.0018(14)
N1 0.0109(19) 0.0146(19) 0.0148(17) -0.0014(14) 0.0031(14) 0.0013(14)
C1 0.019(2) 0.017(2) 0.016(2) 0.0022(18) 0.0096(18) -0.0021(19)
C2 0.014(2) 0.016(2) 0.0111(19) 0.0008(16) 0.0050(16) -0.0011(17)
C3 0.015(2) 0.014(2) 0.021(2) 0.0015(17) 0.0049(18) 0.0020(17)
C4 0.016(2) 0.020(2) 0.019(2) 0.0003(18) 0.0020(18) -0.0010(19)
C5 0.016(2) 0.018(2) 0.019(2) -0.0037(18) 0.0005(18) -0.0025(18)
C6 0.015(2) 0.013(2) 0.017(2) -0.0010(17) 0.0054(17) -0.0041(18)
C7 0.012(2) 0.012(2) 0.020(2) -0.0016(17) -0.0006(17) -0.0035(17)
C8 0.014(2) 0.012(2) 0.021(2) 0.0000(17) -0.0034(18) -0.0036(17)
C9 0.017(2) 0.014(2) 0.016(2) -0.0059(17) -0.0004(17) 0.0001(18)
C10 0.017(2) 0.011(2) 0.020(2) -0.0042(17) -0.0036(18) -0.0015(17)
C11 0.018(2) 0.017(2) 0.016(2) 0.0000(18) -0.0032(17) -0.0018(19)
C12 0.014(2) 0.015(2) 0.020(2) -0.0009(17) 0.0006(18) -0.0066(18)
C13 0.023(3) 0.018(2) 0.016(2) 0.0005(18) 0.0017(18) 0.002(2)
C14 0.027(3) 0.017(2) 0.021(2) -0.0022(18) -0.0008(19) 0.0027(19)
C15 0.028(3) 0.014(2) 0.021(2) -0.0017(18) 0.006(2) -0.0004(19)

loop_
_atom_type_symbol
_atom_type_description
_atom_type_scat_dispersion_real
_atom_type_scat_dispersion_imag
_atom_type_scat_source
C C 0.0033 0.0016 'International Tables Vol C Tables 4.2.6.8 and 6.1.1.4'
H H 0.0000 0.0000 'International Tables Vol C Tables 4.2.6.8 and 6.1.1.4'
N N 0.0061 0.0033 'International Tables Vol C Tables 4.2.6.8 and 6.1.1.4'
O O 0.0106 0.0060 'International Tables Vol C Tables 4.2.6.8 and 6.1.1.4'
Tl Tl -2.8358 9.6688 'International Tables Vol C Tables 4.2.6.8 and 6.1.1.4'

loop_
_geom_angle_atom_site_label_1
_geom_angle_atom_site_label_2
_geom_angle_atom_site_label_3
_geom_angle
_geom_angle_site_symmetry_1
_geom_angle_site_symmetry_3
O1 Tl1 O2 75.22(9) . 3_765
O1 Tl1 O1 72.07(9) . 3_665
O2 Tl1 O1 95.65(9) 3_765 3_665
O1 Tl1 N1 61.73(9) . .
O2 Tl1 N1 81.35(9) 3_765 .
O1 Tl1 N1 132.98(8) 3_665 .
C1 O1 Tl1 125.4(3) . .
C1 O1 Tl1 125.9(3) . 3_665
Tl1 O1 Tl1 107.93(9) . 3_665
C1 O2 Tl1 119.4(2) . 3_765
C6 N1 C2 118.8(4) . .
C6 N1 Tl1 126.8(3) . .
C2 N1 Tl1 113.8(2) . .
O2 C1 O1 125.5(4) . .
O2 C1 C2 116.8(4) . .
O1 C1 C2 117.7(4) . .
N1 C2 C3 122.0(4) . .
N1 C2 C1 117.4(3) . .
C3 C2 C1 120.6(4) . .
C2 C3 C4 119.3(4) . .
C2 C3 H3 120.4 . .
C4 C3 H3 120.4 . .
C5 C4 C3 118.8(4) . .
C5 C4 H4 120.6 . .
C3 C4 H4 120.6 . .
C4 C5 C6 119.1(4) . .
C4 C5 H5 120.4 . .
C6 C5 H5 120.4 . .
N1 C6 C5 122.0(4) . .
N1 C6 C7 115.9(3) . .
C5 C6 C7 122.0(4) . .
C8 C7 C12 119.7(4) . .
C8 C7 C6 118.9(3) . .
C12 C7 C6 121.4(3) . .
C9 C8 C7 118.7(4) . .
C9 C8 C13 118.9(4) . .
C7 C8 C13 122.3(4) . .
C8 C9 C10 122.3(4) . .
C8 C9 H9 118.8 . .
C10 C9 H9 118.8 . .
C9 C10 C11 118.1(4) . .
C9 C10 C14 120.7(4) . .
C11 C10 C14 121.1(4) . .
C12 C11 C10 121.6(4) . .
C12 C11 H11 119.2 . .
C10 C11 H11 119.2 . .
C11 C12 C7 119.3(4) . .
C11 C12 C15 119.6(4) . .
C7 C12 C15 121.1(4) . .
C8 C13 H13A 109.5 . .
C8 C13 H13B 109.5 . .
H13A C13 H13B 109.5 . .
C8 C13 H13C 109.5 . .
H13A C13 H13C 109.5 . .
H13B C13 H13C 109.5 . .
C10 C14 H14A 109.5 . .
C10 C14 H14B 109.5 . .
H14A C14 H14B 109.5 . .
C10 C14 H14C 109.5 . .
H14A C14 H14C 109.5 . .
H14B C14 H14C 109.5 . .
C12 C15 H15A 109.5 . .
C12 C15 H15B 109.5 . .
H15A C15 H15B 109.5 . .
C12 C15 H15C 109.5 . .
H15A C15 H15C 109.5 . .
H15B C15 H15C 109.5 . .

loop_
_geom_bond_atom_site_label_1
_geom_bond_atom_site_label_2
_geom_bond_distance
_geom_bond_site_symmetry_2
Tl1 O1 2.521(3) .
Tl1 O2 2.702(3) 3_765
Tl1 O1 2.760(3) 3_665
Tl1 N1 2.792(3) .
O1 C1 1.265(5) .
O1 Tl1 2.760(3) 3_665
O2 C1 1.250(5) .
O2 Tl1 2.702(3) 3_765
N1 C6 1.343(5) .
N1 C2 1.349(5) .
C1 C2 1.526(6) .
C2 C3 1.382(6) .
C3 C4 1.388(6) .
C3 H3 0.9500 .
C4 C5 1.384(6) .
C4 H4 0.9500 .
C5 C6 1.390(6) .
C5 H5 0.9500 .
C6 C7 1.509(5) .
C7 C8 1.405(5) .
C7 C12 1.413(5) .
C8 C9 1.390(6) .
C8 C13 1.512(5) .
C9 C10 1.392(5) .
C9 H9 0.9500 .
C10 C11 1.393(5) .
C10 C14 1.513(6) .
C11 C12 1.388(6) .
C11 H11 0.9500 .
C12 C15 1.520(5) .
C13 H13A 0.9800 .
C13 H13B 0.9800 .
C13 H13C 0.9800 .
C14 H14A 0.9800 .
C14 H14B 0.9800 .
C14 H14C 0.9800 .
C15 H15A 0.9800 .
C15 H15B 0.9800 .
C15 H15C 0.9800 .
